data_7213446
loop_
_publ_author_name
'Boesveld, W. Marco'
'Hitchcock, Peter B.'
'Lappert, Michael F.'

_publ_section_title
;
 Substituted triazines and pyrimidines from 1,3,5-triazine and a lithium
 amidinate, alkyl- or 1-azaallyl
;
_journal_issue 9
_journal_name_full 'Journal of the Chemical Society, Perkin Transactions 1'
_journal_page_first 1103
_journal_paper_doi 10.1039/b008681i
_journal_year 2001
_chemical_formula_sum 'C10 H23 N3 Si2'
_chemical_formula_weight 241.49
_chemical_name_systematic
;
4-Bis(trimethylsilyl)methyl-1,4-dihydro-1,3,5-triazine
;
_space_group_IT_number 19
_symmetry_space_group_name_Hall 'P 2ac 2ab'
_symmetry_space_group_name_H-M 'P 21 21 21'
_atom_sites_solution_hydrogens geom
_atom_sites_solution_primary direct
_atom_sites_solution_secondary difmap
_audit_conform_dict_location
;
ftp://ftp.iucr.org/cifdics/cif_core_2.1beta5.dic
;
_audit_conform_dict_name cif_core.dic
_audit_conform_dict_version 2.1beta5
_audit_creation_date 2000-01-10T14:43:12-00:00
_audit_creation_method 'WinGX routine CIF_UPDATE'
_cell_angle_alpha 90
_cell_angle_beta 90
_cell_angle_gamma 90
_cell_formula_units_Z 8
_cell_length_a 13.449(9)
_cell_length_b 13.597(3)
_cell_length_c 16.399(9)
_cell_measurement_temperature 173(2)
_cell_volume 2999(3)
_computing_structure_refinement 'SHELXL-93 (Sheldrick, 1993)'
_diffrn_ambient_temperature 173(2)
_diffrn_radiation_monochromator graphite
_diffrn_radiation_type MoK\a
_diffrn_radiation_wavelength 0.71073
_diffrn_reflns_av_R_equivalents 0
_diffrn_reflns_av_sigmaI/netI 0.0742
_diffrn_reflns_limit_h_max 17
_diffrn_reflns_limit_h_min 0
_diffrn_reflns_limit_k_max 17
_diffrn_reflns_limit_k_min 0
_diffrn_reflns_limit_l_max 21
_diffrn_reflns_limit_l_min 0
_diffrn_reflns_number 4027
_diffrn_reflns_theta_max 28.03
_diffrn_reflns_theta_min 2.13
_exptl_absorpt_coefficient_mu 0.216
_exptl_crystal_density_diffrn 1.07
_exptl_crystal_F_000 1056
_exptl_crystal_size_max 0.4
_exptl_crystal_size_mid 0.4
_exptl_crystal_size_min 0.4
_refine_diff_density_max 0.287
_refine_diff_density_min -0.283
_refine_diff_density_rms 0.06
_refine_ls_abs_structure_details 'Flack H D (1983), Acta Cryst. A39, 876-881'
_refine_ls_abs_structure_Flack 0.20(17)
_refine_ls_extinction_method none
_refine_ls_goodness_of_fit_all 1.031
_refine_ls_goodness_of_fit_gt 1.051
_refine_ls_matrix_type full
_refine_ls_number_parameters 279
_refine_ls_number_reflns 4027
_refine_ls_number_restraints 0
_refine_ls_restrained_S_all 1.031
_refine_ls_restrained_S_obs 1.051
_refine_ls_R_factor_all 0.0691
_refine_ls_R_factor_gt 0.0474
_refine_ls_shift/su_max -0.001
_refine_ls_shift/su_mean 0
_refine_ls_structure_factor_coef Fsqd
_refine_ls_weighting_details 'w=1/[\s^2^(Fo^2^)+(0.0481P)^2^+0.0000P] where P=(Fo^2^+2Fc^2^)/3'
_refine_ls_weighting_scheme calc
_refine_ls_wR_factor_all 0.1144
_refine_ls_wR_factor_gt 0.1033
_reflns_number_gt 3212
_reflns_number_total 4027
_reflns_threshold_expression >2sigma(I)
_cod_data_source_file b008681isup1.cif
_cod_data_source_block apr796
_cod_depositor_comments
;
The following automatic conversions were performed:

'_refine_ls_weighting_scheme' value 'calc
w=1/[\s^2^(Fo^2^)+(0.0481P)^2^+0.0000P] where P=(Fo^2^+2Fc^2^)/3' was
changed to 'calc'. New tag '_refine_ls_weighting_details' was
created. The value of the new tag was set to
'w=1/[\s^2^(Fo^2^)+(0.0481P)^2^+0.0000P] where P=(Fo^2^+2Fc^2^)/3'.

Automatic conversion script
Id: cif_fix_values 3143 2015-03-26 13:38:13Z robertas 
;
_cod_database_code 7213446

loop_
_symmetry_equiv_pos_as_xyz
'x, y, z'
'-x+1/2, -y, z+1/2'
'x+1/2, -y+1/2, -z'
'-x, y+1/2, -z+1/2'

loop_
_atom_site_label
_atom_site_type_symbol
_atom_site_fract_x
_atom_site_fract_y
_atom_site_fract_z
_atom_site_U_iso_or_equiv
_atom_site_adp_type
_atom_site_occupancy
_atom_site_calc_flag
_atom_site_refinement_flags
Si1 Si 0.50441(8) 0.34478(8) 0.28974(6) 0.0275(2) Uani 1 d .
Si4 Si 0.60089(8) 0.83326(7) 0.62354(6) 0.0268(2) Uani 1 d .
Si3 Si 0.37237(8) 0.76319(8) 0.65393(6) 0.0264(2) Uani 1 d .
Si2 Si 0.58328(8) 0.18810(7) 0.42279(6) 0.0251(2) Uani 1 d .
N1 N 0.6943(2) 0.4130(2) 0.4736(2) 0.0248(7) Uani 1 d .
N2 N 0.6106(3) 0.4990(2) 0.5755(2) 0.0276(7) Uani 1 d .
H2N H 0.612(4) 0.533(4) 0.622(3) 0.065(16) Uiso 1 d .
N3 N 0.5165(2) 0.3854(2) 0.5014(2) 0.0301(7) Uani 1 d .
N4 N 0.6151(2) 0.6107(2) 0.7269(2) 0.0227(6) Uani 1 d .
N5 N 0.6441(2) 0.6349(2) 0.8660(2) 0.0249(7) Uani 1 d .
H5N H 0.683(3) 0.623(3) 0.899(2) 0.014(10) Uiso 1 d .
N6 N 0.5587(2) 0.7609(2) 0.7989(2) 0.0235(6) Uani 1 d .
C1 C 0.5936(3) 0.3998(2) 0.4390(2) 0.0228(7) Uani 1 d .
H1 H 0.5767(3) 0.4615(2) 0.4088(2) 0.027 Uiso 1 calc R
C2 C 0.6952(3) 0.4662(3) 0.5375(2) 0.0249(8) Uani 1 d .
H2 H 0.7577(3) 0.4842(3) 0.5601(2) 0.03 Uiso 1 calc R
C3 C 0.5287(3) 0.4386(3) 0.5635(2) 0.0319(9) Uani 1 d .
H3 H 0.4790(3) 0.4372(3) 0.6046(2) 0.038 Uiso 1 calc R
C4 C 0.5923(3) 0.3146(2) 0.3762(2) 0.0217(7) Uani 1 d .
H4 H 0.6598(3) 0.3164(2) 0.3507(2) 0.026 Uiso 1 calc R
C5 C 0.3831(3) 0.3927(4) 0.3284(3) 0.0453(11) Uani 1 d .
H5A H 0.3952(3) 0.4486(4) 0.3648(3) 0.068 Uiso 1 calc R
H5B H 0.3485(3) 0.3406(4) 0.3584(3) 0.068 Uiso 1 calc R
H5C H 0.3421(3) 0.4140(4) 0.2823(3) 0.068 Uiso 1 calc R
C6 C 0.5675(4) 0.4409(3) 0.2265(3) 0.0459(12) Uani 1 d .
H6A H 0.5812(4) 0.4988(3) 0.2602(3) 0.069 Uiso 1 calc R
H6B H 0.5242(4) 0.4596(3) 0.1810(3) 0.069 Uiso 1 calc R
H6C H 0.6301(4) 0.4146(3) 0.2051(3) 0.069 Uiso 1 calc R
C7 C 0.4817(3) 0.2385(3) 0.2206(2) 0.0399(10) Uani 1 d .
H7A H 0.5454(3) 0.2135(3) 0.2003(2) 0.06 Uiso 1 calc R
H7B H 0.4406(3) 0.2597(3) 0.1745(2) 0.06 Uiso 1 calc R
H7C H 0.4472(3) 0.1863(3) 0.2506(2) 0.06 Uiso 1 calc R
C8 C 0.6469(4) 0.1806(3) 0.5236(2) 0.0420(11) Uani 1 d .
H8A H 0.6142(4) 0.2251(3) 0.5622(2) 0.063 Uiso 1 calc R
H8B H 0.7167(4) 0.1997(3) 0.5174(2) 0.063 Uiso 1 calc R
H8C H 0.6432(4) 0.1130(3) 0.5442(2) 0.063 Uiso 1 calc R
C9 C 0.6509(3) 0.1012(3) 0.3542(2) 0.0335(9) Uani 1 d .
H9A H 0.6204(3) 0.1022(3) 0.2999(2) 0.05 Uiso 1 calc R
H9B H 0.6472(3) 0.0345(3) 0.3767(2) 0.05 Uiso 1 calc R
H9C H 0.7207(3) 0.1212(3) 0.3499(2) 0.05 Uiso 1 calc R
C10 C 0.4510(3) 0.1460(3) 0.4345(2) 0.0377(10) Uani 1 d .
H10A H 0.4172(3) 0.1498(3) 0.3816(2) 0.057 Uiso 1 calc R
H10B H 0.4167(3) 0.1884(3) 0.4738(2) 0.057 Uiso 1 calc R
H10C H 0.4501(3) 0.0780(3) 0.4541(2) 0.057 Uiso 1 calc R
C11 C 0.5358(3) 0.6850(3) 0.7370(2) 0.0217(7) Uani 1 d .
H11 H 0.4749(3) 0.6494(3) 0.7558(2) 0.026 Uiso 1 calc R
C12 C 0.6605(3) 0.5890(3) 0.7928(2) 0.0243(8) Uani 1 d .
H12 H 0.7086(3) 0.5380(3) 0.7910(2) 0.029 Uiso 1 calc R
C13 C 0.6066(3) 0.7291(3) 0.8597(2) 0.0243(8) Uani 1 d .
H13 H 0.6176(3) 0.7729(3) 0.9040(2) 0.029 Uiso 1 calc R
C14 C 0.5098(3) 0.7349(3) 0.6557(2) 0.0220(7) Uani 1 d .
H14 H 0.5182(3) 0.6818(3) 0.6141(2) 0.026 Uiso 1 calc R
C15 C 0.3311(3) 0.8218(3) 0.7514(2) 0.0364(10) Uani 1 d .
H15A H 0.3657(3) 0.8847(3) 0.7585(2) 0.055 Uiso 1 calc R
H15B H 0.3469(3) 0.7782(3) 0.7972(2) 0.055 Uiso 1 calc R
H15C H 0.2592(3) 0.8332(3) 0.7495(2) 0.055 Uiso 1 calc R
C16 C 0.3347(3) 0.8454(3) 0.5676(2) 0.0423(11) Uani 1 d .
H16A H 0.3683(3) 0.9090(3) 0.5730(2) 0.063 Uiso 1 calc R
H16B H 0.2626(3) 0.8552(3) 0.5688(2) 0.063 Uiso 1 calc R
H16C H 0.3537(3) 0.8149(3) 0.5157(2) 0.063 Uiso 1 calc R
C17 C 0.3063(3) 0.6432(3) 0.6404(3) 0.0421(11) Uani 1 d .
H17A H 0.3279(3) 0.6124(3) 0.5893(3) 0.063 Uiso 1 calc R
H17B H 0.2344(3) 0.6546(3) 0.6385(3) 0.063 Uiso 1 calc R
H17C H 0.3220(3) 0.5996(3) 0.6862(3) 0.063 Uiso 1 calc R
C18 C 0.5777(4) 0.9538(3) 0.6745(3) 0.0424(11) Uani 1 d .
H18A H 0.5090(4) 0.9744(3) 0.6643(3) 0.064 Uiso 1 calc R
H18B H 0.6234(4) 1.0033(3) 0.6525(3) 0.064 Uiso 1 calc R
H18C H 0.5884(4) 0.9470(3) 0.7333(3) 0.064 Uiso 1 calc R
C19 C 0.7323(3) 0.7950(3) 0.6436(3) 0.0418(11) Uani 1 d .
H19A H 0.7453(3) 0.7317(3) 0.6171(3) 0.063 Uiso 1 calc R
H19B H 0.7428(3) 0.7885(3) 0.7025(3) 0.063 Uiso 1 calc R
H19C H 0.7778(3) 0.8448(3) 0.6218(3) 0.063 Uiso 1 calc R
C20 C 0.5895(4) 0.8508(4) 0.5101(2) 0.0505(12) Uani 1 d .
H20A H 0.6015(4) 0.7880(4) 0.4825(2) 0.076 Uiso 1 calc R
H20B H 0.6385(4) 0.8993(4) 0.4918(2) 0.076 Uiso 1 calc R
H20C H 0.5224(4) 0.8742(4) 0.4970(2) 0.076 Uiso 1 calc R

loop_
_atom_site_aniso_label
_atom_site_aniso_U_11
_atom_site_aniso_U_22
_atom_site_aniso_U_33
_atom_site_aniso_U_23
_atom_site_aniso_U_13
_atom_site_aniso_U_12
Si1 0.0299(6) 0.0313(5) 0.0212(5) 0.0018(4) -0.0023(5) 0.0025(5)
Si4 0.0320(6) 0.0276(5) 0.0209(5) 0.0024(4) 0.0056(4) 0.0021(5)
Si3 0.0273(5) 0.0260(5) 0.0257(5) 0.0016(4) -0.0081(5) 0.0010(4)
Si2 0.0355(6) 0.0215(5) 0.0184(4) 0.0004(4) -0.0001(4) -0.0022(4)
N1 0.027(2) 0.026(2) 0.0214(15) -0.0057(13) 0.0034(13) -0.0033(14)
N2 0.037(2) 0.025(2) 0.0205(15) -0.0060(13) 0.0043(15) 0.0014(15)
N3 0.028(2) 0.036(2) 0.026(2) -0.0081(14) 0.0095(14) -0.003(2)
N4 0.030(2) 0.0187(14) 0.0192(14) -0.0001(11) -0.0021(13) 0.0038(13)
N5 0.025(2) 0.032(2) 0.0176(15) 0.0002(13) -0.0070(14) 0.0060(14)
N6 0.030(2) 0.0232(15) 0.0172(13) -0.0033(12) -0.0018(13) 0.0036(13)
C1 0.027(2) 0.020(2) 0.021(2) -0.0017(13) 0.005(2) 0.000(2)
C2 0.029(2) 0.022(2) 0.024(2) 0.0003(15) 0.002(2) -0.002(2)
C3 0.033(2) 0.035(2) 0.028(2) -0.006(2) 0.008(2) 0.003(2)
C4 0.027(2) 0.022(2) 0.0163(14) -0.0010(14) 0.0011(15) 0.0018(15)
C5 0.034(2) 0.066(3) 0.036(2) -0.006(2) -0.003(2) 0.014(2)
C6 0.055(3) 0.045(3) 0.038(2) 0.016(2) -0.007(2) 0.003(2)
C7 0.046(3) 0.047(2) 0.027(2) -0.001(2) -0.012(2) -0.001(2)
C8 0.062(3) 0.034(2) 0.030(2) 0.010(2) -0.013(2) -0.001(2)
C9 0.041(2) 0.022(2) 0.038(2) -0.001(2) 0.004(2) 0.001(2)
C10 0.043(2) 0.037(2) 0.033(2) -0.002(2) 0.010(2) -0.013(2)
C11 0.025(2) 0.023(2) 0.0168(15) 0.0016(14) -0.0026(14) 0.0022(15)
C12 0.029(2) 0.019(2) 0.025(2) 0.001(2) -0.002(2) 0.003(2)
C13 0.028(2) 0.027(2) 0.018(2) -0.0028(14) 0.0003(15) -0.001(2)
C14 0.028(2) 0.023(2) 0.0150(14) -0.0010(14) -0.0011(15) 0.005(2)
C15 0.030(2) 0.042(2) 0.037(2) -0.003(2) 0.000(2) 0.010(2)
C16 0.045(3) 0.045(2) 0.037(2) 0.011(2) -0.014(2) 0.012(2)
C17 0.036(2) 0.037(2) 0.053(3) 0.002(2) -0.015(2) -0.006(2)
C18 0.053(3) 0.028(2) 0.046(2) -0.001(2) 0.015(2) -0.006(2)
C19 0.032(2) 0.049(3) 0.045(3) 0.005(2) 0.010(2) -0.001(2)
C20 0.060(3) 0.066(3) 0.026(2) 0.015(2) 0.009(2) 0.004(3)

loop_
_atom_type_symbol
_atom_type_description
_atom_type_scat_dispersion_real
_atom_type_scat_dispersion_imag
_atom_type_scat_source
C C 0.0033 0.0016 'International Tables Vol C Tables 4.2.6.8 and 6.1.1.4'
H H 0 0 'International Tables Vol C Tables 4.2.6.8 and 6.1.1.4'
N N 0.0061 0.0033 'International Tables Vol C Tables 4.2.6.8 and 6.1.1.4'
Si Si 0.0817 0.0704 'International Tables Vol C Tables 4.2.6.8 and 6.1.1.4'

loop_
_geom_angle_atom_site_label_1
_geom_angle_atom_site_label_2
_geom_angle_atom_site_label_3
_geom_angle
C7 Si1 C5 109.5(2)
C7 Si1 C6 106.2(2)
C5 Si1 C6 109.9(2)
C7 Si1 C4 113.0(2)
C5 Si1 C4 111.5(2)
C6 Si1 C4 106.5(2)
C18 Si4 C19 108.9(2)
C18 Si4 C20 108.5(2)
C19 Si4 C20 106.6(2)
C18 Si4 C14 112.8(2)
C19 Si4 C14 111.5(2)
C20 Si4 C14 108.2(2)
C17 Si3 C15 109.4(2)
C17 Si3 C16 107.6(2)
C15 Si3 C16 108.2(2)
C17 Si3 C14 106.8(2)
C15 Si3 C14 111.3(2)
C16 Si3 C14 113.4(2)
C8 Si2 C9 106.0(2)
C8 Si2 C10 109.1(2)
C9 Si2 C10 109.3(2)
C8 Si2 C4 112.3(2)
C9 Si2 C4 107.6(2)
C10 Si2 C4 112.3(2)
C2 N1 C1 113.2(3)
C2 N2 C3 113.7(3)
C3 N3 C1 113.2(3)
C12 N4 C11 114.1(3)
C12 N5 C13 114.5(3)
C13 N6 C11 114.2(3)
N3 C1 N1 113.2(3)
N3 C1 C4 110.8(3)
N1 C1 C4 110.9(3)
N1 C2 N2 123.4(4)
N3 C3 N2 123.9(4)
C1 C4 Si2 114.4(2)
C1 C4 Si1 110.1(2)
Si2 C4 Si1 117.5(2)
N4 C11 N6 113.8(3)
N4 C11 C14 111.7(3)
N6 C11 C14 109.6(3)
N4 C12 N5 124.1(3)
N6 C13 N5 124.3(3)
C11 C14 Si3 109.1(2)
C11 C14 Si4 114.0(2)
Si3 C14 Si4 119.1(2)

loop_
_geom_bond_atom_site_label_1
_geom_bond_atom_site_label_2
_geom_bond_distance
Si1 C7 1.862(4)
Si1 C5 1.867(4)
Si1 C6 1.872(4)
Si1 C4 1.890(4)
Si4 C18 1.866(4)
Si4 C19 1.872(4)
Si4 C20 1.881(4)
Si4 C14 1.889(4)
Si3 C17 1.871(4)
Si3 C15 1.870(4)
Si3 C16 1.874(4)
Si3 C14 1.887(4)
Si2 C8 1.864(4)
Si2 C9 1.869(4)
Si2 C10 1.878(4)
Si2 C4 1.887(3)
N1 C2 1.274(4)
N1 C1 1.479(5)
N2 C2 1.371(5)
N2 C3 1.388(5)
N3 C3 1.260(5)
N3 C1 1.471(4)
N4 C12 1.275(4)
N4 C11 1.478(4)
N5 C12 1.371(4)
N5 C13 1.380(5)
N6 C13 1.263(4)
N6 C11 1.480(4)
C1 C4 1.550(4)
C11 C14 1.536(5)
